data_2218618
loop_
_publ_author_name
'Gowda, B. Thimme'
'Tokar\<c\'ik, Miroslav'
'Ko\<z\'i\<sek, Jozef'
'Sowmya, B. P.'
'Fuess, Hartmut'

_publ_section_title
;
 <i>N</i>-(2,6-Dimethylphenyl)benzamide
;
_journal_coeditor_code BT2724
_journal_issue 7
_journal_name_full 'Acta Crystallographica Section E'
_journal_page_first o1299
_journal_paper_doi 10.1107/S1600536808018230
_journal_volume 64
_journal_year 2008
_chemical_formula_iupac 'C15 H15 N O'
_chemical_formula_moiety 'C15 H15 N O'
_chemical_formula_sum 'C15 H15 N O'
_chemical_formula_weight 225.28
_chemical_name_systematic
;
<i>N</i>-(2,6-Dimethylphenyl)benzamide
;
_space_group_IT_number 7
_symmetry_cell_setting monoclinic
_symmetry_space_group_name_Hall 'P -2yc'
_symmetry_space_group_name_H-M 'P 1 c 1'
_atom_sites_solution_hydrogens geom
_atom_sites_solution_primary direct
_atom_sites_solution_secondary difmap
_audit_creation_method 'WinGX routine CIF_UPDATE'
_cell_angle_alpha 90
_cell_angle_beta 98.165(4)
_cell_angle_gamma 90
_cell_formula_units_Z 4
_cell_length_a 16.4389(8)
_cell_length_b 8.2903(4)
_cell_length_c 9.4902(3)
_cell_measurement_reflns_used 18913
_cell_measurement_temperature 295(2)
_cell_measurement_theta_max 29.2588
_cell_measurement_theta_min 3.0572
_cell_volume 1280.25(10)
_computing_cell_refinement 'CrysAlis RED (Oxford Diffraction, 2007)'
_computing_data_collection 'CrysAlis CCD (Oxford Diffraction, 2007)'
_computing_data_reduction 'CrysAlis RED (Oxford Diffraction, 2007)'
_computing_molecular_graphics
;
ORTEP-3 (Farrugia, 1997) and DIAMOND (Brandenburg, 2002)
;
_computing_publication_material
;
SHELXL97 (Sheldrick, 2008), PLATON (Spek, 2003) and WinGX
(Farrugia, 1999)
;
_computing_structure_refinement 'SHELXL97 (Sheldrick, 2008)'
_computing_structure_solution 'SHELXS97 (Sheldrick, 2008)'
_diffrn_ambient_temperature 295(2)
_diffrn_detector_area_resol_mean 10.434
_diffrn_measured_fraction_theta_full 0.99
_diffrn_measured_fraction_theta_max 0.99
_diffrn_measurement_device '4-circle kappa geometry goniometer'
_diffrn_measurement_device_type 'Oxford Diffraction Xcalibur'
_diffrn_measurement_method '\w scans with \k offsets'
_diffrn_radiation_monochromator graphite
_diffrn_radiation_type MoK\a
_diffrn_radiation_wavelength 0.71073
_diffrn_reflns_av_R_equivalents 0.0591
_diffrn_reflns_limit_h_max 20
_diffrn_reflns_limit_h_min -20
_diffrn_reflns_limit_k_max 10
_diffrn_reflns_limit_k_min -10
_diffrn_reflns_limit_l_max 11
_diffrn_reflns_limit_l_min -11
_diffrn_reflns_number 38015
_diffrn_reflns_theta_full 26.02
_diffrn_reflns_theta_max 26.02
_diffrn_reflns_theta_min 5.29
_diffrn_standards_decay_% 0
_diffrn_standards_interval_time 120
_diffrn_standards_number 3
_exptl_absorpt_coefficient_mu 0.073
_exptl_absorpt_correction_T_max 0.985
_exptl_absorpt_correction_T_min 0.924
_exptl_absorpt_correction_type multi-scan
_exptl_absorpt_process_details '(CrysAlis RED; Oxford Diffraction, 2007)'
_exptl_crystal_colour colourless
_exptl_crystal_density_diffrn 1.169
_exptl_crystal_density_method 'not measured'
_exptl_crystal_description block
_exptl_crystal_F_000 480
_exptl_crystal_size_max 0.52
_exptl_crystal_size_mid 0.46
_exptl_crystal_size_min 0.22
_refine_diff_density_max 0.128
_refine_diff_density_min -0.138
_refine_ls_abs_structure_details 'Flack (1983), 2493 Friedel pairs'
_refine_ls_extinction_method none
_refine_ls_goodness_of_fit_ref 0.98
_refine_ls_hydrogen_treatment constr
_refine_ls_matrix_type full
_refine_ls_number_parameters 307
_refine_ls_number_reflns 2504
_refine_ls_number_restraints 35
_refine_ls_restrained_S_all 0.974
_refine_ls_R_factor_all 0.0461
_refine_ls_R_factor_gt 0.039
_refine_ls_shift/su_max 0.001
_refine_ls_shift/su_mean 0.000
_refine_ls_structure_factor_coef Fsqd
_refine_ls_weighting_details 'calc w=1/[\s^2^(Fo^2^)+(0.0851P)^2^] where P=(Fo^2^+2Fc^2^)/3'
_refine_ls_weighting_scheme calc
_refine_ls_wR_factor_gt 0.1041
_refine_ls_wR_factor_ref 0.1078
_reflns_number_gt 2110
_reflns_number_total 2504
_reflns_threshold_expression I>2\s(I)
_cod_data_source_file bt2724.cif
_cod_data_source_block I
_cod_original_sg_symbol_Hall 'P -2 y c'
_cod_original_sg_symbol_H-M 'P c'
_cod_database_code 2218618
_cod_database_fobs_code 2218618

loop_
_symmetry_equiv_pos_as_xyz
'x, y, z'
'x, -y, z+1/2'

loop_
_atom_site_type_symbol
_atom_site_label
_atom_site_fract_x
_atom_site_fract_y
_atom_site_fract_z
_atom_site_U_iso_or_equiv
_atom_site_adp_type
_atom_site_calc_flag
_atom_site_refinement_flags
_atom_site_occupancy
N N1 0.32493(12) 0.0027(2) 0.63912(17) 0.0476(4) Uani d . 1
H H1N 0.324 -0.0067 0.7291 0.057 Uiso calc R 1
O O1 0.27687(12) -0.0838(2) 0.41847(15) 0.0654(5) Uani d . 1
C C1 0.27534(13) -0.0900(2) 0.5470(2) 0.0446(5) Uani d . 1
C C2 0.21752(13) -0.2015(2) 0.6052(2) 0.0435(5) Uani d . 1
C C3 0.15307(16) -0.2637(3) 0.5109(2) 0.0523(5) Uani d . 1
H H3 0.1478 -0.2349 0.4153 0.063 Uiso calc R 1
C C4 0.09687(16) -0.3669(3) 0.5561(3) 0.0601(6) Uani d . 1
H H4 0.0532 -0.4056 0.492 0.072 Uiso calc R 1
C C5 0.10537(18) -0.4130(3) 0.6967(3) 0.0664(7) Uani d . 1
H H5 0.0679 -0.4843 0.7276 0.08 Uiso calc R 1
C C6 0.16901(17) -0.3537(3) 0.7909(3) 0.0655(7) Uani d . 1
H H6 0.1745 -0.3852 0.8859 0.079 Uiso calc R 1
C C7 0.22549(17) -0.2472(3) 0.7468(2) 0.0534(5) Uani d . 1
H H7 0.2683 -0.2068 0.8118 0.064 Uiso calc R 1
C C8 0.37898(15) 0.1165(3) 0.5877(2) 0.0523(5) Uani d U 1
C C9 0.36263(18) 0.2796(3) 0.5956(3) 0.0611(6) Uani d U 1
C C10 0.4128(2) 0.3869(4) 0.5370(4) 0.0872(10) Uani d U 1
H H10 0.4028 0.4971 0.5414 0.105 Uiso calc R 1
C C11 0.4773(3) 0.3323(6) 0.4721(5) 0.1051(13) Uani d U 1
H H11 0.5097 0.4056 0.431 0.126 Uiso calc R 1
C C12 0.4940(2) 0.1719(6) 0.4678(4) 0.0922(10) Uani d U 1
H H12 0.5382 0.1373 0.4245 0.111 Uiso calc R 1
C C13 0.44632(17) 0.0583(4) 0.5268(3) 0.0714(7) Uani d U 1
C C14 0.46683(19) -0.1163(3) 0.5241(4) 0.0916(10) Uani d U 1
H H14A 0.5245 -0.1288 0.5198 0.137 Uiso calc R 1
H H14B 0.4358 -0.1657 0.4421 0.137 Uiso calc R 1
H H14C 0.4535 -0.1671 0.6088 0.137 Uiso calc R 1
C C15 0.29134(19) 0.3401(3) 0.6634(3) 0.0813(8) Uani d U 1
H H15A 0.3035 0.329 0.7649 0.122 Uiso d R 1
H H15B 0.2817 0.4516 0.6394 0.122 Uiso d R 1
H H15C 0.2432 0.2782 0.6291 0.122 Uiso d R 1
N N2 0.82433(12) 0.5011(2) 0.52006(18) 0.0491(4) Uani d . 1
H H2N 0.8272 0.4924 0.6109 0.059 Uiso calc R 1
O O2 0.87411(12) 0.4211(2) 0.32326(16) 0.0615(5) Uani d . 1
C C21 0.87462(13) 0.4123(3) 0.4518(2) 0.0432(5) Uani d . 1
C C22 0.93234(13) 0.2984(2) 0.5387(2) 0.0432(5) Uani d . 1
C C23 0.99704(15) 0.2371(3) 0.4762(2) 0.0524(5) Uani d . 1
H H23 1.0031 0.268 0.3841 0.063 Uiso calc R 1
C C24 1.05223(16) 0.1314(3) 0.5484(3) 0.0617(6) Uani d . 1
H H24 1.0959 0.0927 0.5058 0.074 Uiso calc R 1
C C25 1.04286(19) 0.0830(4) 0.6833(3) 0.0695(7) Uani d . 1
H H25 1.0798 0.0102 0.7319 0.083 Uiso calc R 1
C C26 0.9794(2) 0.1416(4) 0.7462(3) 0.0706(7) Uani d . 1
H H26 0.9733 0.1089 0.8379 0.085 Uiso calc R 1
C C27 0.92362(17) 0.2497(3) 0.6748(2) 0.0552(6) Uani d . 1
H H27 0.8805 0.2892 0.7185 0.066 Uiso calc R 1
C C28 0.76616(16) 0.6096(3) 0.4456(3) 0.0574(6) Uani d U 1
C C29 0.69959(18) 0.5439(5) 0.3541(3) 0.0782(8) Uani d U 1
C C30 0.6445(3) 0.6494(8) 0.2804(4) 0.1161(14) Uani d U 1
H H30 0.5997 0.6093 0.2198 0.139 Uiso calc R 1
C C31 0.6549(4) 0.8115(8) 0.2950(5) 0.1338(18) Uani d U 1
H H31 0.6174 0.8807 0.2432 0.161 Uiso calc R 1
C C32 0.7200(3) 0.8750(5) 0.3850(5) 0.1149(14) Uani d U 1
H H32 0.7256 0.9862 0.3944 0.138 Uiso calc R 1
C C33 0.7778(2) 0.7734(4) 0.4626(3) 0.0749(8) Uani d U 1
C C34 0.8494(3) 0.8415(4) 0.5588(4) 0.0956(11) Uani d U 1
H H34A 0.8985 0.7854 0.5439 0.143 Uiso calc R 1
H H34B 0.8406 0.8288 0.6561 0.143 Uiso calc R 1
H H34C 0.855 0.954 0.5383 0.143 Uiso calc R 1
C C35 0.6868(2) 0.3667(5) 0.3381(4) 0.0944(11) Uani d . 1
H H35A 0.6348 0.3462 0.2812 0.142 Uiso calc R 1
H H35B 0.6876 0.3186 0.4303 0.142 Uiso calc R 1
H H35C 0.73 0.3209 0.2924 0.142 Uiso calc R 1

loop_
_atom_site_aniso_label
_atom_site_aniso_U_11
_atom_site_aniso_U_22
_atom_site_aniso_U_33
_atom_site_aniso_U_12
_atom_site_aniso_U_13
_atom_site_aniso_U_23
N1 0.0636(11) 0.0502(11) 0.0299(8) -0.0042(8) 0.0098(7) -0.0009(7)
O1 0.0973(13) 0.0703(11) 0.0302(8) -0.0220(9) 0.0143(8) -0.0006(7)
C1 0.0622(13) 0.0405(11) 0.0317(10) 0.0035(9) 0.0088(9) 0.0025(8)
C2 0.0584(12) 0.0382(10) 0.0354(10) 0.0056(9) 0.0121(9) -0.0022(8)
C3 0.0676(14) 0.0524(12) 0.0370(10) 0.0002(11) 0.0074(10) -0.0012(9)
C4 0.0624(14) 0.0608(15) 0.0580(14) -0.0097(12) 0.0113(11) -0.0109(11)
C5 0.0785(16) 0.0621(15) 0.0651(16) -0.0169(13) 0.0318(13) -0.0066(12)
C6 0.0941(19) 0.0658(15) 0.0404(12) -0.0114(14) 0.0224(12) 0.0041(11)
C7 0.0704(15) 0.0549(13) 0.0356(10) -0.0044(11) 0.0096(10) 0.0001(9)
C8 0.0583(12) 0.0603(14) 0.0375(11) -0.0109(10) 0.0040(9) 0.0008(9)
C9 0.0758(16) 0.0583(14) 0.0465(13) -0.0119(12) -0.0011(11) 0.0019(10)
C10 0.112(2) 0.0695(19) 0.077(2) -0.0283(17) 0.0019(18) 0.0093(15)
C11 0.102(3) 0.116(3) 0.099(3) -0.047(2) 0.021(2) 0.018(2)
C12 0.0732(18) 0.118(3) 0.089(2) -0.0255(19) 0.0234(17) 0.001(2)
C13 0.0634(15) 0.090(2) 0.0615(16) -0.0082(14) 0.0117(13) -0.0007(14)
C14 0.083(2) 0.097(2) 0.100(3) 0.0162(18) 0.0284(18) -0.0079(19)
C15 0.116(2) 0.0602(16) 0.0685(17) 0.0098(16) 0.0150(16) 0.0055(14)
N2 0.0646(11) 0.0517(11) 0.0318(9) 0.0042(9) 0.0095(7) 0.0007(7)
O2 0.0854(11) 0.0690(11) 0.0316(8) 0.0136(8) 0.0131(7) 0.0056(7)
C21 0.0534(11) 0.0406(11) 0.0354(11) -0.0037(9) 0.0056(9) 0.0006(8)
C22 0.0566(12) 0.0389(10) 0.0337(10) -0.0058(9) 0.0050(9) -0.0026(8)
C23 0.0650(14) 0.0505(13) 0.0431(11) 0.0003(11) 0.0126(10) -0.0022(9)
C24 0.0620(14) 0.0627(15) 0.0594(14) 0.0096(12) 0.0054(11) -0.0100(11)
C25 0.0839(18) 0.0638(16) 0.0554(15) 0.0191(14) -0.0085(13) -0.0017(12)
C26 0.103(2) 0.0713(16) 0.0367(12) 0.0173(16) 0.0076(12) 0.0101(11)
C27 0.0738(15) 0.0550(13) 0.0378(11) 0.0078(11) 0.0109(11) 0.0026(10)
C28 0.0638(14) 0.0676(15) 0.0428(12) 0.0141(11) 0.0149(10) 0.0050(10)
C29 0.0598(15) 0.117(2) 0.0581(16) 0.0097(16) 0.0087(12) 0.0036(16)
C30 0.083(2) 0.167(4) 0.093(3) 0.041(3) -0.006(2) 0.006(3)
C31 0.133(4) 0.157(4) 0.105(3) 0.079(3) -0.006(3) 0.026(3)
C32 0.163(4) 0.086(2) 0.098(3) 0.058(3) 0.025(3) 0.015(2)
C33 0.106(2) 0.0647(17) 0.0579(16) 0.0229(15) 0.0245(15) 0.0070(12)
C34 0.155(3) 0.0564(17) 0.078(2) -0.009(2) 0.024(2) -0.0030(15)
C35 0.0733(19) 0.114(3) 0.094(3) -0.0303(19) 0.0074(18) -0.014(2)

loop_
_atom_type_symbol
_atom_type_description
_atom_type_scat_dispersion_real
_atom_type_scat_dispersion_imag
_atom_type_scat_source
C C 0.0033 0 'International Tables Vol C Tables 4.2.6.8 and 6.1.1.4'
H H 0 0 'International Tables Vol C Tables 4.2.6.8 and 6.1.1.4'
N N 0.0061 0 'International Tables Vol C Tables 4.2.6.8 and 6.1.1.4'
O O 0.0106 0 'International Tables Vol C Tables 4.2.6.8 and 6.1.1.4'

loop_
_geom_angle_atom_site_label_1
_geom_angle_atom_site_label_2
_geom_angle_atom_site_label_3
_geom_angle
C1 N1 C8 120.20(17)
C1 N1 H1N 119.9
C8 N1 H1N 119.9
O1 C1 N1 121.7(2)
O1 C1 C2 120.00(19)
N1 C1 C2 118.25(17)
C3 C2 C7 118.9(2)
C3 C2 C1 117.52(18)
C7 C2 C1 123.5(2)
C4 C3 C2 121.1(2)
C4 C3 H3 119.4
C2 C3 H3 119.4
C3 C4 C5 119.8(2)
C3 C4 H4 120.1
C5 C4 H4 120.1
C6 C5 C4 119.8(2)
C6 C5 H5 120.1
C4 C5 H5 120.1
C5 C6 C7 120.9(2)
C5 C6 H6 119.6
C7 C6 H6 119.6
C2 C7 C6 119.4(2)
C2 C7 H7 120.3
C6 C7 H7 120.3
C9 C8 C13 121.9(2)
C9 C8 N1 119.5(2)
C13 C8 N1 118.6(2)
C10 C9 C8 118.4(3)
C10 C9 C15 120.3(3)
C8 C9 C15 121.3(2)
C11 C10 C9 120.6(3)
C11 C10 H10 119.7
C9 C10 H10 119.7
C12 C11 C10 120.5(3)
C12 C11 H11 119.8
C10 C11 H11 119.8
C11 C12 C13 121.5(3)
C11 C12 H12 119.3
C13 C12 H12 119.3
C12 C13 C8 117.0(3)
C12 C13 C14 120.6(3)
C8 C13 C14 122.3(2)
C13 C14 H14A 109.5
C13 C14 H14B 109.5
H14A C14 H14B 109.5
C13 C14 H14C 109.5
H14A C14 H14C 109.5
H14B C14 H14C 109.5
C9 C15 H15A 109.5
C9 C15 H15B 109.5
H15A C15 H15B 109.5
C9 C15 H15C 109.4
H15A C15 H15C 109.5
H15B C15 H15C 109.5
C21 N2 C28 121.55(17)
C21 N2 H2N 119.2
C28 N2 H2N 119.2
O2 C21 N2 122.2(2)
O2 C21 C22 120.06(19)
N2 C21 C22 117.74(17)
C27 C22 C23 118.8(2)
C27 C22 C21 123.8(2)
C23 C22 C21 117.35(17)
C24 C23 C22 120.9(2)
C24 C23 H23 119.6
C22 C23 H23 119.6
C23 C24 C25 120.0(2)
C23 C24 H24 120
C25 C24 H24 120
C26 C25 C24 119.9(2)
C26 C25 H25 120
C24 C25 H25 120
C25 C26 C27 120.7(2)
C25 C26 H26 119.7
C27 C26 H26 119.7
C22 C27 C26 119.8(2)
C22 C27 H27 120.1
C26 C27 H27 120.1
C33 C28 C29 122.5(3)
C33 C28 N2 119.5(3)
C29 C28 N2 118.1(3)
C30 C29 C28 117.8(4)
C30 C29 C35 120.2(4)
C28 C29 C35 122.1(3)
C31 C30 C29 120.8(4)
C31 C30 H30 119.6
C29 C30 H30 119.6
C30 C31 C32 121.1(4)
C30 C31 H31 119.4
C32 C31 H31 119.4
C31 C32 C33 120.5(4)
C31 C32 H32 119.8
C33 C32 H32 119.8
C28 C33 C32 117.3(4)
C28 C33 C34 121.9(3)
C32 C33 C34 120.8(3)
C33 C34 H34A 109.5
C33 C34 H34B 109.5
H34A C34 H34B 109.5
C33 C34 H34C 109.5
H34A C34 H34C 109.5
H34B C34 H34C 109.5
C29 C35 H35A 109.5
C29 C35 H35B 109.5
H35A C35 H35B 109.5
C29 C35 H35C 109.5
H35A C35 H35C 109.5
H35B C35 H35C 109.5

loop_
_geom_bond_atom_site_label_1
_geom_bond_atom_site_label_2
_geom_bond_distance
N1 C1 1.348(3)
N1 C8 1.429(3)
N1 H1N 0.86
O1 C1 1.225(2)
C1 C2 1.487(3)
C2 C3 1.385(3)
C2 C7 1.385(3)
C3 C4 1.373(4)
C3 H3 0.93
C4 C5 1.376(4)
C4 H4 0.93
C5 C6 1.368(4)
C5 H5 0.93
C6 C7 1.389(4)
C6 H6 0.93
C7 H7 0.93
C8 C9 1.383(4)
C8 C13 1.405(4)
C9 C10 1.382(4)
C9 C15 1.501(4)
C10 C11 1.376(6)
C10 H10 0.93
C11 C12 1.360(6)
C11 H11 0.93
C12 C13 1.392(5)
C12 H12 0.93
C13 C14 1.488(4)
C14 H14A 0.96
C14 H14B 0.96
C14 H14C 0.96
C15 H15A 0.96
C15 H15B 0.96
C15 H15C 0.9599
N2 C21 1.341(3)
N2 C28 1.425(3)
N2 H2N 0.86
O2 C21 1.221(3)
C21 C22 1.500(3)
C22 C27 1.380(3)
C22 C23 1.386(3)
C23 C24 1.372(4)
C23 H23 0.93
C24 C25 1.372(4)
C24 H24 0.93
C25 C26 1.364(4)
C25 H25 0.93
C26 C27 1.388(4)
C26 H26 0.93
C27 H27 0.93
C28 C33 1.378(4)
C28 C29 1.406(4)
C29 C30 1.376(5)
C29 C35 1.489(6)
C30 C31 1.359(8)
C30 H30 0.93
C31 C32 1.375(8)
C31 H31 0.93
C32 C33 1.398(5)
C32 H32 0.93
C33 C34 1.494(5)
C34 H34A 0.96
C34 H34B 0.96
C34 H34C 0.96
C35 H35A 0.96
C35 H35B 0.96
C35 H35C 0.96

loop_
_geom_hbond_atom_site_label_D
_geom_hbond_atom_site_label_H
_geom_hbond_atom_site_label_A
_geom_hbond_site_symmetry_A
_geom_hbond_distance_DH
_geom_hbond_distance_HA
_geom_hbond_distance_DA
_geom_hbond_angle_DHA
N1 H1N O1 2 0.86 2.19 2.949(2) 147.4
N2 H2N O2 2_565 0.86 2.17 2.949(2) 149.8

loop_
_geom_torsion_atom_site_label_1
_geom_torsion_atom_site_label_2
_geom_torsion_atom_site_label_3
_geom_torsion_atom_site_label_4
_geom_torsion
C8 N1 C1 O1 2.5(3)
C8 N1 C1 C2 -177.4(2)
O1 C1 C2 C3 -16.4(3)
N1 C1 C2 C3 163.44(19)
O1 C1 C2 C7 162.8(2)
N1 C1 C2 C7 -17.3(3)
C7 C2 C3 C4 1.0(3)
C1 C2 C3 C4 -179.8(2)
C2 C3 C4 C5 -1.5(4)
C3 C4 C5 C6 1.0(4)
C4 C5 C6 C7 0.0(4)
C3 C2 C7 C6 0.0(3)
C1 C2 C7 C6 -179.2(2)
C5 C6 C7 C2 -0.5(4)
C1 N1 C8 C9 108.7(2)
C1 N1 C8 C13 -69.7(3)
C13 C8 C9 C10 2.4(4)
N1 C8 C9 C10 -175.9(2)
C13 C8 C9 C15 -178.9(3)
N1 C8 C9 C15 2.8(3)
C8 C9 C10 C11 0.1(4)
C15 C9 C10 C11 -178.7(3)
C9 C10 C11 C12 -1.6(6)
C10 C11 C12 C13 0.7(6)
C11 C12 C13 C8 1.6(5)
C11 C12 C13 C14 -178.5(3)
C9 C8 C13 C12 -3.2(4)
N1 C8 C13 C12 175.1(2)
C9 C8 C13 C14 176.9(3)
N1 C8 C13 C14 -4.8(4)
C28 N2 C21 O2 1.0(3)
C28 N2 C21 C22 -178.5(2)
O2 C21 C22 C27 -162.8(2)
N2 C21 C22 C27 16.7(3)
O2 C21 C22 C23 15.9(3)
N2 C21 C22 C23 -164.55(19)
C27 C22 C23 C24 -0.8(3)
C21 C22 C23 C24 -179.6(2)
C22 C23 C24 C25 1.2(4)
C23 C24 C25 C26 -0.9(4)
C24 C25 C26 C27 0.3(5)
C23 C22 C27 C26 0.2(3)
C21 C22 C27 C26 178.9(2)
C25 C26 C27 C22 0.1(4)
C21 N2 C28 C33 -110.2(3)
C21 N2 C28 C29 68.3(3)
C33 C28 C29 C30 -0.3(4)
N2 C28 C29 C30 -178.8(3)
C33 C28 C29 C35 -179.0(3)
N2 C28 C29 C35 2.5(4)
C28 C29 C30 C31 0.6(6)
C35 C29 C30 C31 179.4(4)
C29 C30 C31 C32 -0.9(8)
C30 C31 C32 C33 0.8(8)
C29 C28 C33 C32 0.3(4)
N2 C28 C33 C32 178.7(3)
C29 C28 C33 C34 -179.2(3)
N2 C28 C33 C34 -0.8(4)
C31 C32 C33 C28 -0.5(6)
C31 C32 C33 C34 179.0(4)

loop_
_cod_related_entry_id
_cod_related_entry_database
_cod_related_entry_code
1 ChemSpider 91553
